data_7020806
loop_
_publ_author_name
'Zhang, Xiaoying'
'Li, Bo'
'Tang, Jinkui'
'Tian, Jumei'
'Huang, Guolong'
'Zhang, Jingping'

_publ_section_title
;
 Tuning the interactions from antiferro- to ferro-magnetic by molecular
 tailoring and manipulating
;
_journal_issue 10
_journal_name_full 'Dalton Transactions'
_journal_page_first 3308
_journal_paper_doi 10.1039/c2dt32021e
_journal_volume 42
_journal_year 2013
_chemical_formula_sum 'C27 H29 Cl2 Cu4 N4 Na O19'
_chemical_formula_weight 1061.59
_chemical_name_systematic
; 
 ? 
;
_space_group_IT_number 15
_symmetry_cell_setting monoclinic
_symmetry_space_group_name_Hall '-C 2yc'
_symmetry_space_group_name_H-M 'C 1 2/c 1'
_atom_sites_solution_hydrogens geom
_atom_sites_solution_primary direct
_atom_sites_solution_secondary difmap
_audit_creation_method SHELXL-97
_cell_angle_alpha 90.00
_cell_angle_beta 98.9660(10)
_cell_angle_gamma 90.00
_cell_formula_units_Z 8
_cell_length_a 11.9996(10)
_cell_length_b 25.732(2)
_cell_length_c 23.7294(19)
_cell_measurement_reflns_used 6391
_cell_measurement_temperature 185(2)
_cell_measurement_theta_max 25.03
_cell_measurement_theta_min 1.58
_cell_volume 7237.5(10)
_computing_cell_refinement CrysAlis
_computing_data_collection 'CrysAlis (Oxford Diffraction, 2006)'
_computing_data_reduction CrysAlis
_computing_molecular_graphics 'SHELXTL-PLUS (Sheldrick, 1990)'
_computing_publication_material SHELXL-97
_computing_structure_refinement 'SHELXL-97 (Sheldrick, 2008)'
_computing_structure_solution 'SHELXL-97 (Sheldrick, 2008)'
_diffrn_ambient_temperature 185(2)
_diffrn_detector_area_resol_mean 10.0
_diffrn_measured_fraction_theta_full 0.999
_diffrn_measured_fraction_theta_max 0.999
_diffrn_measurement_device_type 'Oxford Diffraction Gemini R Ultra'
_diffrn_measurement_method '\w scan'
_diffrn_radiation_monochromator graphite
_diffrn_radiation_source 'fine-focus sealed tube'
_diffrn_radiation_type MoK\a
_diffrn_radiation_wavelength 0.71073
_diffrn_reflns_av_R_equivalents 0.0726
_diffrn_reflns_av_sigmaI/netI 0.0823
_diffrn_reflns_limit_h_max 11
_diffrn_reflns_limit_h_min -14
_diffrn_reflns_limit_k_max 30
_diffrn_reflns_limit_k_min -30
_diffrn_reflns_limit_l_max 28
_diffrn_reflns_limit_l_min -27
_diffrn_reflns_number 20078
_diffrn_reflns_theta_full 25.03
_diffrn_reflns_theta_max 25.03
_diffrn_reflns_theta_min 1.58
_exptl_absorpt_coefficient_mu 2.566
_exptl_absorpt_correction_T_max 0.681
_exptl_absorpt_correction_T_min 0.546
_exptl_absorpt_correction_type multi-scan
_exptl_absorpt_process_details
;
CrysAlis (Oxford Diffraction, 2006)
;
_exptl_crystal_colour blue
_exptl_crystal_density_diffrn 1.949
_exptl_crystal_density_method 'not measured'
_exptl_crystal_description block
_exptl_crystal_F_000 4256
_exptl_crystal_size_max 0.25
_exptl_crystal_size_mid 0.2
_exptl_crystal_size_min 0.15
_refine_diff_density_max 4.684
_refine_diff_density_min -0.700
_refine_diff_density_rms 0.156
_refine_ls_extinction_method none
_refine_ls_goodness_of_fit_ref 1.172
_refine_ls_hydrogen_treatment mixed
_refine_ls_matrix_type full
_refine_ls_number_parameters 571
_refine_ls_number_reflns 6391
_refine_ls_number_restraints 87
_refine_ls_restrained_S_all 1.185
_refine_ls_R_factor_all 0.0974
_refine_ls_R_factor_gt 0.0598
_refine_ls_shift/su_max 0.001
_refine_ls_shift/su_mean 0.000
_refine_ls_structure_factor_coef Fsqd
_refine_ls_weighting_details 'calc w=1/[\s^2^(Fo^2^)+(0.0450P)^2^+52.8323P] where P=(Fo^2^+2Fc^2^)/3'
_refine_ls_weighting_scheme calc
_refine_ls_wR_factor_gt 0.1310
_refine_ls_wR_factor_ref 0.1469
_reflns_number_gt 4352
_reflns_number_total 6391
_reflns_threshold_expression >2sigma(I)
_cod_data_source_file c2dt32021e.txt
_cod_data_source_block 1#
_cod_original_sg_symbol_H-M 'C 2/c'
_cod_database_code 7020806

loop_
_symmetry_equiv_pos_as_xyz
'x, y, z'
'-x, y, -z+1/2'
'x+1/2, y+1/2, z'
'-x+1/2, y+1/2, -z+1/2'
'-x, -y, -z'
'x, -y, z-1/2'
'-x+1/2, -y+1/2, -z'
'x+1/2, -y+1/2, z-1/2'

loop_
_atom_site_label
_atom_site_type_symbol
_atom_site_fract_x
_atom_site_fract_y
_atom_site_fract_z
_atom_site_U_iso_or_equiv
_atom_site_adp_type
_atom_site_occupancy
_atom_site_symmetry_multiplicity
_atom_site_calc_flag
_atom_site_refinement_flags
_atom_site_disorder_assembly
_atom_site_disorder_group
Cu1 Cu 0.78082(8) 1.01103(4) 0.07952(4) 0.0174(2) Uani 1 1 d . B .
Cu2 Cu 0.58023(8) 0.98926(4) 0.19074(4) 0.0190(2) Uani 1 1 d . B .
Cu3 Cu 0.76499(8) 0.92084(4) 0.16050(4) 0.0181(2) Uani 1 1 d . B .
Cu4 Cu 0.52841(8) 0.94824(4) 0.06560(4) 0.0208(2) Uani 1 1 d . . .
Na1 Na 1.0000 1.0000 0.0000 0.0253(10) Uani 1 2 d S . .
Na2 Na 0.9467(5) 0.8759(3) 0.2617(3) 0.0326(16) Uani 0.50 1 d P . .
C1 C 0.8340(7) 1.1256(3) 0.0831(4) 0.029(2) Uani 1 1 d . . .
H1 H 0.8217 1.1253 0.0434 0.035 Uiso 1 1 calc R . .
C2 C 0.8566(8) 1.1714(3) 0.1095(4) 0.037(2) Uani 1 1 d . . .
H2 H 0.8595 1.2019 0.0887 0.045 Uiso 1 1 calc R . .
C3 C 0.8752(8) 1.1722(3) 0.1680(4) 0.037(2) Uani 1 1 d . . .
H3 H 0.8888 1.2035 0.1874 0.044 Uiso 1 1 calc R . .
C4 C 0.8737(7) 1.1266(3) 0.1980(4) 0.028(2) Uani 1 1 d . . .
H4 H 0.8887 1.1267 0.2376 0.033 Uiso 1 1 calc R . .
C5 C 0.8495(6) 1.0800(3) 0.1683(3) 0.0229(18) Uani 1 1 d . . .
C6 C 0.8454(6) 1.0284(3) 0.1955(3) 0.0196(17) Uani 1 1 d . . .
H6A H 0.9196 1.0125 0.2011 0.024 Uiso 1 1 calc R . .
H6B H 0.8211 1.0320 0.2325 0.024 Uiso 1 1 calc R . .
C7 C 0.6289(6) 1.0910(3) 0.2498(3) 0.0196(18) Uani 1 1 d . . .
H7 H 0.6509 1.0723 0.2832 0.023 Uiso 1 1 calc R . .
C8 C 0.6400(7) 1.1439(3) 0.2508(4) 0.029(2) Uani 1 1 d . . .
H8 H 0.6695 1.1608 0.2845 0.034 Uiso 1 1 calc R . .
C9 C 0.6070(7) 1.1720(3) 0.2014(4) 0.031(2) Uani 1 1 d . . .
H9 H 0.6133 1.2080 0.2013 0.038 Uiso 1 1 calc R . .
C10 C 0.5649(7) 1.1457(3) 0.1529(4) 0.029(2) Uani 1 1 d . . .
H10 H 0.5420 1.1640 0.1193 0.035 Uiso 1 1 calc R . .
C11 C 0.5561(7) 1.0924(3) 0.1532(3) 0.0226(18) Uani 1 1 d . . .
C12 C 0.5119(7) 1.0606(3) 0.1016(3) 0.026(2) Uani 1 1 d . . .
H12A H 0.4339 1.0698 0.0883 0.032 Uiso 1 1 calc R . .
H12B H 0.5551 1.0682 0.0714 0.032 Uiso 1 1 calc R . .
C13 C 0.8127(7) 0.8074(3) 0.1422(3) 0.029(2) Uani 1 1 d . . .
H13 H 0.8840 0.8175 0.1356 0.035 Uiso 1 1 calc R . .
C14 C 0.7846(8) 0.7560(3) 0.1382(4) 0.034(2) Uani 1 1 d . . .
H14 H 0.8365 0.7314 0.1300 0.041 Uiso 1 1 calc R . .
C15 C 0.6770(9) 0.7409(4) 0.1468(4) 0.045(3) Uani 1 1 d . . .
H15 H 0.6552 0.7063 0.1436 0.054 Uiso 1 1 calc R . .
C16 C 0.6040(8) 0.7782(3) 0.1599(4) 0.035(2) Uani 1 1 d . . .
H16 H 0.5319 0.7689 0.1660 0.041 Uiso 1 1 calc R . .
C17 C 0.6373(7) 0.8296(3) 0.1642(3) 0.0226(18) Uani 1 1 d . B .
C18 C 0.5632(7) 0.8721(3) 0.1799(4) 0.0253(19) Uani 1 1 d . B .
H18A H 0.4853 0.8651 0.1637 0.030 Uiso 1 1 calc R . .
H18B H 0.5683 0.8739 0.2210 0.030 Uiso 1 1 calc R . .
C19 C 0.4557(7) 0.8424(3) 0.0261(3) 0.029(2) Uani 1 1 d . . .
H19 H 0.3863 0.8508 0.0365 0.035 Uiso 1 1 calc R . .
C20 C 0.4710(8) 0.7935(3) 0.0047(3) 0.033(2) Uani 1 1 d . . .
H20 H 0.4134 0.7690 0.0012 0.039 Uiso 1 1 calc R . .
C21 C 0.5737(8) 0.7818(3) -0.0112(4) 0.034(2) Uani 1 1 d . . .
H21 H 0.5863 0.7492 -0.0259 0.040 Uiso 1 1 calc R . .
C22 C 0.6581(8) 0.8192(3) -0.0052(3) 0.031(2) Uani 1 1 d . . .
H22 H 0.7278 0.8118 -0.0158 0.037 Uiso 1 1 calc R . .
C23 C 0.6378(7) 0.8672(3) 0.0168(3) 0.0194(18) Uani 1 1 d . . .
C24 C 0.7232(7) 0.9097(3) 0.0246(3) 0.0229(19) Uani 1 1 d . . .
H24A H 0.7961 0.8955 0.0408 0.027 Uiso 1 1 calc R . .
H24B H 0.7301 0.9247 -0.0122 0.027 Uiso 1 1 calc R . .
C25 C 0.9833(7) 0.9363(3) 0.1272(3) 0.0246(19) Uani 1 1 d . . .
H25 H 1.0607 0.9304 0.1329 0.029 Uiso 1 1 calc R B .
C26 C 0.7075(7) 0.9422(3) 0.2883(3) 0.0240(19) Uani 1 1 d . . .
H26 H 0.7181 0.9342 0.3270 0.029 Uiso 1 1 calc R B .
C27 C 0.2819(7) 0.9648(3) 0.0345(3) 0.0248(19) Uani 1 1 d . . .
H27 H 0.2751 0.9629 0.0730 0.030 Uiso 1 1 calc R . .
Cl1 Cl 0.84793(17) 0.92012(8) -0.11562(8) 0.0291(5) Uani 1 1 d D . .
Cl2 Cl 0.7912(4) 0.81028(18) 0.3970(2) 0.0534(12) Uani 0.60 1 d PD A 1
Cl2' Cl 0.7957(4) 0.81068(19) 0.3577(2) 0.0224(12) Uani 0.40 1 d PD B 2
N1 N 0.8281(5) 1.0803(2) 0.1104(3) 0.0201(15) Uani 1 1 d . . .
N2 N 0.5872(5) 1.0653(2) 0.2019(3) 0.0188(15) Uani 1 1 d . . .
N3 N 0.7406(5) 0.8443(2) 0.1554(3) 0.0200(15) Uani 1 1 d . . .
N4 N 0.5383(6) 0.8784(2) 0.0322(3) 0.0221(15) Uani 1 1 d . . .
O1 O 0.7672(4) 0.99661(19) 0.15878(19) 0.0172(11) Uani 1 1 d . . .
O2 O 0.5190(5) 1.0069(2) 0.1140(2) 0.0245(13) Uani 1 1 d . . .
O3 O 0.5976(4) 0.92014(19) 0.1587(2) 0.0180(12) Uani 1 1 d . . .
O4 O 0.6916(4) 0.94900(19) 0.0613(2) 0.0198(12) Uani 1 1 d . . .
O5 O 0.9462(4) 0.9639(2) 0.0863(2) 0.0249(13) Uani 1 1 d . B .
O6 O 0.9283(4) 0.9147(2) 0.1627(2) 0.0248(13) Uani 1 1 d . . .
O7 O 0.8052(4) 1.0257(2) 0.0003(2) 0.0228(13) Uani 1 1 d . . .
O8 O 0.7776(5) 0.9245(2) 0.2612(2) 0.0274(13) Uani 1 1 d . B .
O9 O 0.6225(5) 0.9701(2) 0.2705(2) 0.0228(12) Uani 1 1 d . B .
O10 O 0.3767(4) 0.9576(2) 0.0213(2) 0.0271(14) Uani 1 1 d . . .
O11 O 0.9252(5) 0.9269(2) -0.0634(2) 0.0328(15) Uani 1 1 d DU . .
O12 O 0.7629(6) 0.8827(3) -0.1073(3) 0.073(2) Uani 1 1 d DU . .
O13 O 0.9051(6) 0.9008(3) -0.1590(3) 0.074(2) Uani 1 1 d DU . .
O14 O 0.7925(8) 0.9677(3) -0.1303(3) 0.090(3) Uani 1 1 d DU . .
O15 O 0.8907(10) 0.7870(6) 0.3824(6) 0.093(5) Uani 0.60 1 d PD A 1
O16 O 0.8088(17) 0.8644(4) 0.4091(8) 0.079(6) Uani 0.60 1 d PDU A 1
O17 O 0.7683(11) 0.7856(5) 0.4493(5) 0.084(5) Uani 0.60 1 d PD A 1
O18 O 0.6972(10) 0.8031(6) 0.3528(5) 0.071(5) Uani 0.60 1 d PD A 1
O15' O 0.8768(11) 0.8173(5) 0.3186(6) 0.048(4) Uani 0.40 1 d PDU B 2
O16' O 0.7935(19) 0.8558(5) 0.3930(7) 0.041(6) Uani 0.40 1 d PDU B 2
O17' O 0.8230(14) 0.7653(4) 0.3924(6) 0.037(4) Uani 0.40 1 d PDU B 2
O18' O 0.6863(10) 0.8045(8) 0.3236(7) 0.054(6) Uani 0.40 1 d PDU B 2
O1W O 0.9704(11) 0.8395(4) 0.0180(6) 0.117(4) Uani 1 1 d D . .
H1A H 0.964(15) 0.866(4) -0.004(6) 0.176 Uiso 1 1 d D . .
H1B H 1.033(9) 0.845(7) 0.040(7) 0.176 Uiso 1 1 d D . .

loop_
_atom_site_aniso_label
_atom_site_aniso_U_11
_atom_site_aniso_U_22
_atom_site_aniso_U_33
_atom_site_aniso_U_23
_atom_site_aniso_U_13
_atom_site_aniso_U_12
Cu1 0.0158(5) 0.0214(5) 0.0154(5) 0.0015(4) 0.0040(4) -0.0010(4)
Cu2 0.0216(5) 0.0212(5) 0.0139(5) -0.0009(4) 0.0014(4) 0.0029(4)
Cu3 0.0166(5) 0.0198(5) 0.0183(5) 0.0006(4) 0.0044(4) -0.0006(4)
Cu4 0.0169(5) 0.0245(5) 0.0199(5) -0.0036(4) -0.0003(4) 0.0023(4)
Na1 0.019(2) 0.035(3) 0.023(2) 0.002(2) 0.0065(19) 0.000(2)
Na2 0.026(4) 0.051(4) 0.019(3) -0.007(3) -0.003(3) 0.015(3)
C1 0.026(5) 0.027(5) 0.037(5) 0.009(4) 0.011(4) -0.004(4)
C2 0.040(6) 0.022(5) 0.053(6) 0.007(4) 0.016(5) -0.006(4)
C3 0.040(6) 0.015(4) 0.061(7) -0.007(4) 0.023(5) -0.011(4)
C4 0.019(5) 0.033(5) 0.032(5) -0.004(4) 0.010(4) -0.004(4)
C5 0.007(4) 0.029(5) 0.034(5) -0.003(4) 0.006(3) -0.003(4)
C6 0.016(4) 0.025(4) 0.017(4) -0.002(3) 0.002(3) -0.005(3)
C7 0.016(4) 0.025(5) 0.017(4) -0.008(3) 0.003(3) 0.003(3)
C8 0.021(5) 0.029(5) 0.036(5) -0.006(4) 0.006(4) 0.001(4)
C9 0.033(5) 0.019(5) 0.043(6) 0.001(4) 0.011(4) -0.002(4)
C10 0.033(5) 0.025(5) 0.032(5) 0.007(4) 0.011(4) 0.003(4)
C11 0.022(5) 0.027(5) 0.020(4) -0.001(3) 0.007(3) 0.004(4)
C12 0.032(5) 0.030(5) 0.015(4) -0.001(3) -0.002(4) 0.008(4)
C13 0.026(5) 0.035(5) 0.028(5) 0.003(4) 0.006(4) 0.004(4)
C14 0.038(6) 0.025(5) 0.038(5) -0.002(4) 0.004(4) 0.007(4)
C15 0.053(7) 0.021(5) 0.058(7) -0.006(5) 0.002(6) -0.006(5)
C16 0.024(5) 0.033(5) 0.045(6) 0.008(4) 0.003(4) -0.005(4)
C17 0.017(4) 0.029(5) 0.022(4) 0.003(3) 0.003(3) -0.006(4)
C18 0.019(5) 0.027(5) 0.030(5) -0.004(4) 0.006(4) -0.002(4)
C19 0.025(5) 0.036(5) 0.027(5) -0.001(4) 0.004(4) -0.005(4)
C20 0.041(6) 0.027(5) 0.029(5) -0.005(4) 0.003(4) -0.010(4)
C21 0.044(6) 0.022(5) 0.035(5) -0.009(4) 0.008(5) 0.004(4)
C22 0.028(5) 0.037(5) 0.029(5) -0.003(4) 0.010(4) 0.002(4)
C23 0.023(5) 0.026(4) 0.010(4) 0.003(3) 0.002(3) 0.004(4)
C24 0.024(5) 0.028(5) 0.017(4) -0.003(3) 0.002(3) 0.001(4)
C25 0.015(4) 0.023(5) 0.034(5) 0.002(4) -0.001(4) 0.003(4)
C26 0.035(5) 0.019(4) 0.016(4) 0.003(3) -0.001(4) 0.001(4)
C27 0.031(5) 0.028(5) 0.016(4) 0.004(3) 0.006(4) 0.001(4)
Cl1 0.0244(11) 0.0374(12) 0.0255(11) -0.0051(9) 0.0039(9) 0.0028(10)
Cl2 0.042(3) 0.043(3) 0.076(4) 0.013(3) 0.012(3) 0.009(2)
Cl2' 0.025(3) 0.023(3) 0.021(3) 0.010(2) 0.007(3) -0.002(2)
N1 0.018(4) 0.021(4) 0.022(4) 0.000(3) 0.007(3) -0.002(3)
N2 0.015(4) 0.026(4) 0.017(3) 0.001(3) 0.007(3) 0.001(3)
N3 0.022(4) 0.020(4) 0.019(3) 0.001(3) 0.003(3) 0.003(3)
N4 0.023(4) 0.022(4) 0.019(3) -0.004(3) -0.004(3) -0.004(3)
O1 0.020(3) 0.021(3) 0.011(2) -0.001(2) 0.003(2) -0.003(2)
O2 0.030(3) 0.024(3) 0.018(3) -0.003(2) -0.002(2) 0.007(3)
O3 0.020(3) 0.016(3) 0.018(3) -0.002(2) 0.004(2) -0.004(2)
O4 0.023(3) 0.017(3) 0.021(3) -0.004(2) 0.007(2) 0.000(2)
O5 0.020(3) 0.033(3) 0.023(3) 0.004(3) 0.006(2) 0.003(3)
O6 0.021(3) 0.027(3) 0.026(3) 0.008(2) 0.002(3) 0.001(3)
O7 0.016(3) 0.034(3) 0.019(3) 0.009(2) 0.005(2) 0.004(3)
O8 0.023(3) 0.038(4) 0.020(3) 0.005(3) 0.002(3) 0.010(3)
O9 0.028(3) 0.025(3) 0.016(3) -0.002(2) 0.003(2) 0.003(3)
O10 0.015(3) 0.042(4) 0.022(3) -0.004(3) 0.000(2) 0.007(3)
O11 0.031(3) 0.041(3) 0.025(3) -0.006(3) 0.000(3) -0.003(3)
O12 0.071(5) 0.095(6) 0.057(5) -0.014(4) 0.018(4) -0.041(4)
O13 0.050(5) 0.128(6) 0.045(4) -0.029(4) 0.017(4) 0.006(4)
O14 0.114(6) 0.052(5) 0.082(5) -0.010(4) -0.054(5) 0.031(5)
O15 0.063(11) 0.126(15) 0.101(13) 0.023(11) 0.046(10) 0.040(11)
O16 0.094(10) 0.062(8) 0.082(9) -0.001(7) 0.013(8) -0.010(7)
O17 0.070(10) 0.079(10) 0.114(12) 0.058(9) 0.045(9) 0.029(8)
O18 0.066(12) 0.086(11) 0.054(11) -0.014(9) -0.017(8) -0.004(9)
O15' 0.038(8) 0.030(7) 0.073(9) -0.010(7) 0.000(7) 0.009(6)
O16' 0.049(9) 0.026(8) 0.048(9) 0.005(7) 0.008(7) -0.006(7)
O17' 0.046(8) 0.023(7) 0.041(8) 0.006(6) 0.007(7) 0.005(7)
O18' 0.048(9) 0.055(9) 0.055(10) -0.009(8) -0.003(8) 0.001(7)
O1W 0.141(11) 0.074(7) 0.136(11) 0.028(7) 0.021(8) -0.011(7)

loop_
_atom_type_symbol
_atom_type_description
_atom_type_scat_dispersion_real
_atom_type_scat_dispersion_imag
_atom_type_scat_source
C C 0.0033 0.0016 'International Tables Vol C Tables 4.2.6.8 and 6.1.1.4'
H H 0.0000 0.0000 'International Tables Vol C Tables 4.2.6.8 and 6.1.1.4'
N N 0.0061 0.0033 'International Tables Vol C Tables 4.2.6.8 and 6.1.1.4'
O O 0.0106 0.0060 'International Tables Vol C Tables 4.2.6.8 and 6.1.1.4'
Na Na 0.0362 0.0249 'International Tables Vol C Tables 4.2.6.8 and 6.1.1.4'
Cl Cl 0.1484 0.1585 'International Tables Vol C Tables 4.2.6.8 and 6.1.1.4'
Cu Cu 0.3201 1.2651 'International Tables Vol C Tables 4.2.6.8 and 6.1.1.4'

loop_
_geom_angle_atom_site_label_1
_geom_angle_atom_site_label_2
_geom_angle_atom_site_label_3
_geom_angle
_geom_angle_site_symmetry_1
_geom_angle_site_symmetry_3
O4 Cu1 O1 86.1(2) . .
O4 Cu1 N1 160.8(2) . .
O1 Cu1 N1 82.9(2) . .
O4 Cu1 O7 95.9(2) . .
O1 Cu1 O7 176.4(2) . .
N1 Cu1 O7 96.0(2) . .
O4 Cu1 O5 91.3(2) . .
O1 Cu1 O5 91.9(2) . .
N1 Cu1 O5 104.7(2) . .
O7 Cu1 O5 85.1(2) . .
O4 Cu1 Cu3 54.80(15) . .
O1 Cu1 Cu3 38.84(14) . .
N1 Cu1 Cu3 119.77(18) . .
O7 Cu1 Cu3 141.08(16) . .
O5 Cu1 Cu3 72.11(13) . .
O4 Cu1 Na1 104.51(15) . .
O1 Cu1 Na1 133.81(15) . .
N1 Cu1 Na1 94.43(18) . .
O7 Cu1 Na1 42.77(15) . .
O5 Cu1 Na1 44.02(13) . .
Cu3 Cu1 Na1 114.07(3) . .
O2 Cu2 O9 172.6(2) . .
O2 Cu2 O3 84.0(2) . .
O9 Cu2 O3 96.9(2) . .
O2 Cu2 N2 83.9(2) . .
O9 Cu2 N2 97.0(2) . .
O3 Cu2 N2 161.3(2) . .
O2 Cu2 Cu3 95.76(16) . .
O9 Cu2 Cu3 89.63(16) . .
O3 Cu2 Cu3 41.21(15) . .
N2 Cu2 Cu3 126.55(19) . .
O1 Cu3 O6 93.7(2) . .
O1 Cu3 N3 171.6(2) . .
O6 Cu3 N3 93.4(2) . .
O1 Cu3 O3 91.4(2) . .
O6 Cu3 O3 174.9(2) . .
N3 Cu3 O3 81.5(2) . .
O1 Cu3 O8 89.00(19) . .
O6 Cu3 O8 94.0(2) . .
N3 Cu3 O8 94.9(2) . .
O3 Cu3 O8 85.9(2) . .
O1 Cu3 Cu2 55.39(15) . .
O6 Cu3 Cu2 144.42(16) . .
N3 Cu3 Cu2 119.13(19) . .
O3 Cu3 Cu2 40.10(14) . .
O8 Cu3 Cu2 70.73(14) . .
O1 Cu3 Cu1 38.80(13) . .
O6 Cu3 Cu1 85.24(15) . .
N3 Cu3 Cu1 137.73(18) . .
O3 Cu3 Cu1 98.92(14) . .
O8 Cu3 Cu1 127.33(14) . .
Cu2 Cu3 Cu1 79.90(3) . .
O1 Cu3 Na2 111.55(19) . .
O6 Cu3 Na2 52.32(19) . .
N3 Cu3 Na2 76.4(2) . .
O3 Cu3 Na2 125.23(19) . .
O8 Cu3 Na2 47.85(17) . .
Cu2 Cu3 Na2 118.35(11) . .
Cu1 Cu3 Na2 130.44(14) . .
O2 Cu4 O10 95.1(2) . .
O2 Cu4 N4 166.6(2) . .
O10 Cu4 N4 90.3(2) . .
O2 Cu4 O4 100.1(2) . .
O10 Cu4 O4 144.3(2) . .
N4 Cu4 O4 82.3(2) . .
O2 Cu4 O3 73.92(19) . .
O10 Cu4 O3 134.5(2) . .
N4 Cu4 O3 93.6(2) . .
O4 Cu4 O3 81.01(19) . .
O5 Na1 O5 180.000(1) 5_775 .
O5 Na1 O7 73.69(17) 5_775 5_775
O5 Na1 O7 106.31(17) . 5_775
O5 Na1 O7 106.31(17) 5_775 .
O5 Na1 O7 73.69(17) . .
O7 Na1 O7 180.0(2) 5_775 .
O5 Na1 O11 84.13(18) 5_775 .
O5 Na1 O11 95.87(18) . .
O7 Na1 O11 92.82(18) 5_775 .
O7 Na1 O11 87.18(18) . .
O5 Na1 O11 95.87(18) 5_775 5_775
O5 Na1 O11 84.13(18) . 5_775
O7 Na1 O11 87.18(18) 5_775 5_775
O7 Na1 O11 92.82(18) . 5_775
O11 Na1 O11 180.0(2) . 5_775
O5 Na1 Cu1 41.42(13) 5_775 5_775
O5 Na1 Cu1 138.58(13) . 5_775
O7 Na1 Cu1 33.67(12) 5_775 5_775
O7 Na1 Cu1 146.33(12) . 5_775
O11 Na1 Cu1 80.94(14) . 5_775
O11 Na1 Cu1 99.06(14) 5_775 5_775
O5 Na1 Cu1 138.58(13) 5_775 .
O5 Na1 Cu1 41.42(13) . .
O7 Na1 Cu1 146.33(12) 5_775 .
O7 Na1 Cu1 33.67(12) . .
O11 Na1 Cu1 99.06(14) . .
O11 Na1 Cu1 80.94(14) 5_775 .
Cu1 Na1 Cu1 180.0 5_775 .
Na2 Na2 O15' 130.3(5) 2_755 .
Na2 Na2 O6 78.5(4) 2_755 2_755
O15' Na2 O6 94.5(5) . 2_755
Na2 Na2 O8 142.1(4) 2_755 .
O15' Na2 O8 87.6(4) . .
O6 Na2 O8 102.7(3) 2_755 .
Na2 Na2 O6 66.8(4) 2_755 .
O15' Na2 O6 145.8(5) . .
O6 Na2 O6 119.3(4) 2_755 .
O8 Na2 O6 80.7(3) . .
Na2 Na2 C25 100.7(5) 2_755 2_755
O15' Na2 C25 84.4(4) . 2_755
O6 Na2 C25 22.9(2) 2_755 2_755
O8 Na2 C25 81.7(3) . 2_755
O6 Na2 C25 124.9(3) . 2_755
Na2 Na2 Cu3 104.4(5) 2_755 .
O15' Na2 Cu3 114.5(4) . .
O6 Na2 Cu3 133.8(3) 2_755 .
O8 Na2 Cu3 47.65(17) . .
O6 Na2 Cu3 37.79(15) . .
C25 Na2 Cu3 121.8(3) 2_755 .
C2 C1 N1 124.0(8) . .
C1 C2 C3 118.4(8) . .
C2 C3 C4 119.9(8) . .
C3 C4 C5 119.4(8) . .
N1 C5 C4 119.9(7) . .
N1 C5 C6 115.5(7) . .
C4 C5 C6 124.6(7) . .
O1 C6 C5 108.0(6) . .
N2 C7 C8 121.9(7) . .
C7 C8 C9 119.4(8) . .
C10 C9 C8 118.5(8) . .
C9 C10 C11 120.5(8) . .
N2 C11 C10 120.6(7) . .
N2 C11 C12 115.5(7) . .
C10 C11 C12 123.9(7) . .
O2 C12 C11 111.3(6) . .
N3 C13 C14 122.4(8) . .
C13 C14 C15 118.9(9) . .
C16 C15 C14 118.7(8) . .
C15 C16 C17 119.9(9) . .
N3 C17 C16 121.6(8) . .
N3 C17 C18 115.5(7) . .
C16 C17 C18 122.9(7) . .
O3 C18 C17 109.4(6) . .
N4 C19 C20 121.9(8) . .
C21 C20 C19 118.4(8) . .
C20 C21 C22 119.4(8) . .
C23 C22 C21 119.4(8) . .
N4 C23 C22 121.0(8) . .
N4 C23 C24 115.8(7) . .
C22 C23 C24 123.2(7) . .
O4 C24 C23 110.7(6) . .
O5 C25 O6 127.7(8) . .
O5 C25 Na2 171.9(6) . 2_755
O6 C25 Na2 46.5(4) . 2_755
O8 C26 O9 128.4(7) . .
O10 C27 O7 124.6(7) . 5_675
O14 Cl1 O13 113.0(5) . .
O14 Cl1 O11 108.9(4) . .
O13 Cl1 O11 110.4(4) . .
O14 Cl1 O12 107.3(5) . .
O13 Cl1 O12 107.4(5) . .
O11 Cl1 O12 109.7(4) . .
O15 Cl2 O18 111.2(9) . .
O15 Cl2 O16 110.8(10) . .
O18 Cl2 O16 110.4(9) . .
O15 Cl2 O17 107.4(8) . .
O18 Cl2 O17 109.7(8) . .
O16 Cl2 O17 107.2(9) . .
O16' Cl2' O17' 110.1(9) . .
O16' Cl2' O18' 108.7(10) . .
O17' Cl2' O18' 109.8(10) . .
O16' Cl2' O15' 110.7(9) . .
O17' Cl2' O15' 110.2(8) . .
O18' Cl2' O15' 107.3(9) . .
C1 N1 C5 118.5(7) . .
C1 N1 Cu1 129.6(6) . .
C5 N1 Cu1 111.7(5) . .
C7 N2 C11 119.1(7) . .
C7 N2 Cu2 127.2(5) . .
C11 N2 Cu2 113.4(5) . .
C17 N3 C13 118.5(7) . .
C17 N3 Cu3 113.6(5) . .
C13 N3 Cu3 127.9(6) . .
C23 N4 C19 119.8(7) . .
C23 N4 Cu4 114.8(5) . .
C19 N4 Cu4 125.4(6) . .
C6 O1 Cu1 109.5(4) . .
C6 O1 Cu3 124.5(4) . .
Cu1 O1 Cu3 102.4(2) . .
C12 O2 Cu2 115.7(4) . .
C12 O2 Cu4 130.9(5) . .
Cu2 O2 Cu4 109.6(3) . .
C18 O3 Cu2 126.8(4) . .
C18 O3 Cu3 110.3(4) . .
Cu2 O3 Cu3 98.7(2) . .
C18 O3 Cu4 121.3(4) . .
Cu2 O3 Cu4 92.40(19) . .
Cu3 O3 Cu4 102.9(2) . .
C24 O4 Cu1 122.2(4) . .
C24 O4 Cu4 112.6(4) . .
Cu1 O4 Cu4 121.0(3) . .
C25 O5 Cu1 124.1(5) . .
C25 O5 Na1 140.9(5) . .
Cu1 O5 Na1 94.56(19) . .
C25 O6 Cu3 124.5(5) . .
C25 O6 Na2 110.6(5) . 2_755
Cu3 O6 Na2 124.4(3) . 2_755
C25 O6 Na2 143.7(5) . .
Cu3 O6 Na2 89.9(2) . .
Na2 O6 Na2 34.7(3) 2_755 .
C27 O7 Cu1 115.6(5) 5_675 .
C27 O7 Na1 139.2(5) 5_675 .
Cu1 O7 Na1 103.6(2) . .
C26 O8 Cu3 127.0(5) . .
C26 O8 Na2 148.1(5) . .
Cu3 O8 Na2 84.5(2) . .
C26 O9 Cu2 122.9(5) . .
C27 O10 Cu4 133.7(5) . .
Cl1 O11 Na1 137.4(3) . .
Cl2' O15' Na2 143.3(9) . .

loop_
_geom_bond_atom_site_label_1
_geom_bond_atom_site_label_2
_geom_bond_distance
_geom_bond_site_symmetry_2
Cu1 O4 1.933(5) .
Cu1 O1 1.949(5) .
Cu1 N1 1.976(6) .
Cu1 O7 1.984(5) .
Cu1 O5 2.309(5) .
Cu1 Cu3 3.0378(13) .
Cu1 Na1 3.4793(9) .
Cu2 O2 1.909(5) .
Cu2 O9 1.945(5) .
Cu2 O3 1.958(5) .
Cu2 N2 1.975(6) .
Cu2 Cu3 3.0044(13) .
Cu3 O1 1.950(5) .
Cu3 O6 1.959(5) .
Cu3 N3 1.992(6) .
Cu3 O3 2.002(5) .
Cu3 O8 2.374(5) .
Cu3 Na2 3.197(6) .
Cu4 O2 1.912(5) .
Cu4 O10 1.970(5) .
Cu4 N4 1.975(6) .
Cu4 O4 1.977(5) .
Cu4 O3 2.351(5) .
Na1 O5 2.426(5) 5_775
Na1 O5 2.426(5) .
Na1 O7 2.430(5) 5_775
Na1 O7 2.430(5) .
Na1 O11 2.488(5) .
Na1 O11 2.488(5) 5_775
Na1 Cu1 3.4793(9) 5_775
Na2 Na2 1.471(13) 2_755
Na2 O15' 2.271(13) .
Na2 O6 2.373(8) 2_755
Na2 O8 2.381(8) .
Na2 O6 2.530(8) .
Na2 C25 3.064(10) 2_755
C1 C2 1.343(12) .
C1 N1 1.343(10) .
C2 C3 1.371(13) .
C3 C4 1.374(12) .
C4 C5 1.396(11) .
C5 N1 1.357(10) .
C5 C6 1.482(10) .
C6 O1 1.433(8) .
C7 N2 1.342(9) .
C7 C8 1.367(11) .
C8 C9 1.381(12) .
C9 C10 1.362(12) .
C10 C11 1.376(11) .
C11 N2 1.351(9) .
C11 C12 1.500(10) .
C12 O2 1.411(9) .
C13 N3 1.354(10) .
C13 C14 1.366(12) .
C14 C15 1.392(13) .
C15 C16 1.367(13) .
C16 C17 1.380(11) .
C17 N3 1.342(10) .
C17 C18 1.495(11) .
C18 O3 1.419(9) .
C19 N4 1.348(10) .
C19 C20 1.379(11) .
C20 C21 1.376(12) .
C21 C22 1.387(12) .
C22 C23 1.378(11) .
C23 N4 1.335(10) .
C23 C24 1.489(11) .
C24 O4 1.425(9) .
C25 O5 1.229(9) .
C25 O6 1.275(9) .
C25 Na2 3.064(10) 2_755
C26 O8 1.224(9) .
C26 O9 1.264(9) .
C27 O10 1.240(9) .
C27 O7 1.251(9) 5_675
Cl1 O14 1.411(6) .
Cl1 O13 1.413(6) .
Cl1 O11 1.438(5) .
Cl1 O12 1.440(6) .
Cl2 O15 1.426(8) .
Cl2 O18 1.428(8) .
Cl2 O16 1.431(8) .
Cl2 O17 1.457(8) .
Cl2' O16' 1.434(9) .
Cl2' O17' 1.437(8) .
Cl2' O18' 1.440(9) .
Cl2' O15' 1.455(8) .
O6 Na2 2.373(8) 2_755
O7 C27 1.251(9) 5_675
